data_4319533
loop_
_publ_author_name
'Joachin Arias'
'Craig R. Newlands'
'Mahdi M. Abu-Omar'

_publ_section_title
;
 Kinetics and Mechanisms of Catalytic Oxygen Atom Transfer with
 Oxorhenium(V) Oxazoline Complexes
;
_journal_name_full 'Inorganic Chemistry'
_journal_page_first 2185
_journal_page_last 2192
_journal_paper_doi 10.1021/ic000917z
_journal_volume 40
_journal_year 2001
_chemical_formula_sum 'C19 H18 F3 N2 O9 Re S'
_chemical_formula_weight 693.61
_chemical_name_systematic
; 
 ? 
;
_space_group_IT_number 2
_symmetry_cell_setting triclinic
_symmetry_space_group_name_Hall '-P 1'
_symmetry_space_group_name_H-M 'P -1'
_atom_sites_solution_hydrogens geom
_atom_sites_solution_primary direct
_atom_sites_solution_secondary difmap
_audit_creation_method SHELXL
_cell_angle_alpha 93.69(4)
_cell_angle_beta 99.43(4)
_cell_angle_gamma 108.44(4)
_cell_formula_units_Z 4
_cell_length_a 13.608(18)
_cell_length_b 14.755(18)
_cell_length_c 11.871(14)
_cell_measurement_reflns_used 23
_cell_measurement_temperature 123(2)
_cell_measurement_theta_max 10.0
_cell_measurement_theta_min 4.8
_cell_volume 2213(5)
_computing_cell_refinement 'Least (UCLA package)'
_computing_data_collection 'Collect (UCLA package)'
_computing_data_reduction 'Reduce (UCLA package)'
_computing_molecular_graphics 'Ortep (Johnson, 1965)'
_computing_structure_refinement 'SHELXL-93 (Sheldrick, 1993)'
_computing_structure_solution 'SHELXS-86 (Sheldrick, 1990)'
_diffrn_ambient_temperature 123(2)
_diffrn_measurement_device 'Picker (Crystal Logic)'
_diffrn_measurement_method \q/2\q
_diffrn_radiation_monochromator graphite
_diffrn_radiation_source 'fine-focus sealed tube'
_diffrn_radiation_type MoK\a
_diffrn_radiation_wavelength 0.71073
_diffrn_reflns_av_R_equivalents 0.0000
_diffrn_reflns_av_sigmaI/netI 0.0893
_diffrn_reflns_limit_h_max 16
_diffrn_reflns_limit_h_min 0
_diffrn_reflns_limit_k_max 16
_diffrn_reflns_limit_k_min -17
_diffrn_reflns_limit_l_max 13
_diffrn_reflns_limit_l_min -14
_diffrn_reflns_number 7807
_diffrn_reflns_theta_max 25.00
_diffrn_reflns_theta_min 1.47
_diffrn_standards_decay_% -1.4
_diffrn_standards_interval_count 97
_diffrn_standards_number 3
_exptl_absorpt_coefficient_mu 5.666
_exptl_absorpt_correction_T_max 1.00
_exptl_absorpt_correction_T_min 0.66
_exptl_absorpt_correction_type empirical
_exptl_crystal_colour green
_exptl_crystal_density_diffrn 2.082
_exptl_crystal_density_meas ?
_exptl_crystal_description plate
_exptl_crystal_F_000 1344
_exptl_crystal_size_max .35
_exptl_crystal_size_mid .25
_exptl_crystal_size_min .15
_refine_diff_density_max 1.941
_refine_diff_density_min -2.092
_refine_diff_density_rms 0.213
_refine_ls_extinction_method none
_refine_ls_goodness_of_fit_all 1.038
_refine_ls_goodness_of_fit_obs 1.076
_refine_ls_matrix_type full
_refine_ls_number_parameters 631
_refine_ls_number_reflns 7807
_refine_ls_number_restraints 0
_refine_ls_restrained_S_all 1.038
_refine_ls_restrained_S_obs 1.076
_refine_ls_R_factor_all 0.0786
_refine_ls_R_factor_obs 0.0455
_refine_ls_shift/esd_max 0.000
_refine_ls_shift/esd_mean 0.000
_refine_ls_structure_factor_coef Fsqd
_refine_ls_weighting_details 'w=1/[\s^2^(Fo^2^)+(0.0441P)^2^+4.5525P] where P=(Fo^2^+2Fc^2^)/3'
_refine_ls_weighting_scheme calc
_refine_ls_wR_factor_all 0.1230
_refine_ls_wR_factor_obs 0.1055
_reflns_number_observed 5517
_reflns_number_total 7807
_reflns_observed_criterion >2sigma(I)
_cod_data_source_file ic000917z.cif
_cod_data_source_block compound2
_cod_depositor_comments
;
The following automatic conversions were performed:

'_exptl_crystal_density_meas' value 'not measured' was changed to '?'
- the value is perceived as not measured.

Automatic conversion script
Id: cif_fix_values 3008 2015-01-20 13:52:24Z robertas 

The following automatic conversions were performed:

'_refine_ls_weighting_scheme' value 'calc
w=1/[\s^2^(Fo^2^)+(0.0441P)^2^+4.5525P] where P=(Fo^2^+2Fc^2^)/3' was
changed to 'calc'. New tag '_refine_ls_weighting_details' was
created. The value of the new tag was set to
'w=1/[\s^2^(Fo^2^)+(0.0441P)^2^+4.5525P] where P=(Fo^2^+2Fc^2^)/3'.

Automatic conversion script
Id: cif_fix_values 3143 2015-03-26 13:38:13Z robertas 
;
_cod_original_cell_volume 2213.2(47)
_cod_database_code 4319533

loop_
_symmetry_equiv_pos_as_xyz
'x, y, z'
'-x, -y, -z'

loop_
_atom_site_aniso_label
_atom_site_aniso_U_11
_atom_site_aniso_U_22
_atom_site_aniso_U_33
_atom_site_aniso_U_23
_atom_site_aniso_U_13
_atom_site_aniso_U_12
Re1 0.0191(2) 0.0203(3) 0.0163(2) 0.0026(2) 0.0034(2) 0.0064(2)
O1 0.028(4) 0.018(4) 0.016(3) -0.004(3) 0.002(3) -0.001(3)
O2 0.023(4) 0.019(4) 0.015(3) -0.005(3) 0.005(3) 0.007(3)
O3 0.028(4) 0.033(5) 0.024(4) 0.001(3) 0.005(3) 0.015(4)
O4 0.025(4) 0.031(5) 0.022(4) -0.003(3) 0.001(3) 0.015(3)
N1 0.012(4) 0.027(5) 0.019(4) 0.004(4) 0.001(3) 0.003(4)
N2 0.014(4) 0.030(5) 0.023(5) 0.006(4) 0.003(4) 0.003(4)
C1 0.017(5) 0.015(5) 0.022(5) -0.001(4) 0.000(4) 0.006(4)
C2 0.031(6) 0.019(6) 0.024(5) 0.002(5) 0.007(5) -0.002(5)
C3 0.035(7) 0.022(6) 0.033(6) -0.001(5) 0.001(5) 0.008(5)
C4 0.039(7) 0.026(6) 0.021(5) -0.001(5) 0.008(5) 0.004(5)
C5 0.029(6) 0.020(6) 0.030(6) 0.000(5) 0.007(5) 0.012(5)
C6 0.019(5) 0.022(6) 0.029(6) 0.002(5) 0.008(4) 0.007(4)
C7 0.028(6) 0.015(5) 0.019(5) 0.006(4) 0.008(4) 0.016(4)
O5 0.026(4) 0.015(4) 0.024(4) 0.002(3) 0.007(3) 0.003(3)
C8 0.026(6) 0.023(6) 0.021(5) 0.005(5) 0.009(4) 0.005(5)
C9 0.018(5) 0.023(6) 0.025(5) 0.011(5) 0.004(4) 0.010(4)
C10 0.019(5) 0.034(7) 0.018(5) 0.004(5) 0.009(4) 0.013(5)
C11 0.014(5) 0.031(6) 0.028(6) -0.002(5) 0.005(4) 0.007(5)
C12 0.012(5) 0.035(7) 0.030(6) -0.015(5) -0.005(4) 0.012(5)
C13 0.024(6) 0.045(8) 0.022(6) 0.001(5) 0.008(5) 0.014(5)
C14 0.028(6) 0.035(7) 0.030(6) 0.005(5) 0.013(5) 0.019(5)
C15 0.017(5) 0.030(6) 0.014(5) -0.001(4) -0.001(4) 0.017(5)
C16 0.023(5) 0.026(6) 0.015(5) 0.005(4) 0.003(4) 0.010(5)
O6 0.027(4) 0.031(4) 0.016(3) 0.004(3) 0.009(3) 0.007(3)
C17 0.045(7) 0.022(6) 0.023(6) 0.008(5) 0.011(5) 0.010(5)
C18 0.040(7) 0.021(6) 0.027(6) 0.009(5) 0.005(5) 0.001(5)
Re2 0.0182(2) 0.0184(2) 0.0194(2) 0.0019(2) 0.0035(2) 0.0066(2)
O7 0.020(4) 0.021(4) 0.021(4) 0.006(3) 0.007(3) 0.002(3)
O8 0.035(4) 0.018(4) 0.025(4) 0.000(3) 0.003(3) 0.011(3)
O9 0.014(4) 0.038(5) 0.031(4) 0.004(4) 0.007(3) 0.009(3)
O10 0.021(4) 0.032(5) 0.027(4) 0.008(3) 0.008(3) 0.009(3)
N3 0.018(4) 0.014(4) 0.027(5) 0.000(4) 0.011(4) 0.005(4)
N4 0.022(4) 0.017(5) 0.022(4) 0.005(4) 0.007(4) 0.009(4)
C19 0.013(5) 0.026(6) 0.021(5) -0.002(4) 0.000(4) 0.007(4)
C20 0.020(5) 0.029(6) 0.018(5) 0.003(4) 0.000(4) 0.011(5)
C21 0.031(6) 0.021(6) 0.044(7) 0.011(5) 0.007(5) 0.011(5)
C22 0.027(6) 0.023(6) 0.031(6) 0.014(5) 0.006(5) 0.014(5)
C23 0.011(5) 0.046(8) 0.026(6) 0.013(5) 0.001(4) 0.006(5)
C24 0.016(5) 0.020(6) 0.031(6) 0.008(5) 0.003(4) 0.003(4)
C25 0.015(5) 0.015(5) 0.029(6) 0.001(5) 0.006(4) 0.005(4)
O11 0.047(5) 0.029(5) 0.026(4) 0.002(4) 0.007(4) 0.010(4)
C26 0.068(9) 0.035(8) 0.024(6) 0.004(5) 0.015(6) 0.019(7)
C27 0.063(9) 0.014(6) 0.027(6) -0.002(5) 0.012(6) 0.015(6)
C28 0.020(5) 0.027(6) 0.021(5) 0.006(5) -0.005(4) 0.007(5)
C29 0.025(6) 0.034(7) 0.039(7) -0.002(6) 0.004(5) 0.005(5)
C30 0.038(7) 0.016(6) 0.054(8) 0.014(6) 0.003(6) 0.011(5)
C31 0.037(7) 0.045(8) 0.036(7) 0.021(6) 0.007(5) 0.025(6)
C32 0.035(6) 0.024(6) 0.020(5) 0.008(5) 0.004(5) 0.005(5)
C33 0.015(5) 0.021(6) 0.029(6) 0.004(5) 0.003(4) 0.004(4)
C34 0.018(5) 0.019(6) 0.029(6) -0.001(5) 0.004(4) 0.001(4)
O12 0.037(4) 0.021(4) 0.017(4) 0.002(3) 0.008(3) 0.009(3)
C35 0.030(6) 0.023(6) 0.022(5) 0.008(5) 0.006(5) 0.011(5)
C36 0.028(6) 0.021(6) 0.028(6) 0.006(5) 0.007(5) 0.013(5)
S1 0.0242(13) 0.0255(15) 0.0194(12) 0.0060(11) 0.0057(10) 0.0109(11)
O13 0.027(4) 0.043(5) 0.024(4) 0.007(4) 0.001(3) 0.012(4)
O14 0.035(4) 0.034(5) 0.030(4) 0.010(4) 0.016(3) 0.024(4)
O15 0.036(5) 0.026(5) 0.041(5) 0.011(4) 0.009(4) 0.010(4)
C37 0.024(6) 0.032(7) 0.018(5) 0.006(5) 0.004(4) 0.004(5)
F1 0.032(4) 0.072(6) 0.025(3) 0.009(4) -0.001(3) 0.008(4)
F2 0.046(4) 0.053(5) 0.038(4) 0.001(3) 0.018(3) 0.029(4)
F3 0.044(4) 0.043(5) 0.037(4) 0.009(3) 0.020(3) 0.002(3)
S2 0.0305(15) 0.0202(15) 0.0276(14) 0.0023(11) -0.0002(11) 0.0123(12)
O16 0.040(5) 0.026(4) 0.030(4) 0.007(3) 0.013(4) 0.011(4)
O17 0.036(5) 0.023(5) 0.064(6) 0.005(4) -0.002(4) 0.012(4)
O18 0.042(5) 0.025(5) 0.040(5) 0.001(4) -0.017(4) 0.004(4)
C38 0.033(7) 0.038(8) 0.029(6) 0.000(5) 0.007(5) 0.017(6)
F4 0.046(4) 0.040(4) 0.038(4) 0.015(3) 0.009(3) 0.018(4)
F5 0.041(4) 0.058(5) 0.052(5) 0.006(4) 0.025(4) 0.017(4)
F6 0.059(5) 0.057(5) 0.027(4) -0.012(4) -0.007(3) 0.012(4)

loop_
_atom_site_label
_atom_site_type_symbol
_atom_site_fract_x
_atom_site_fract_y
_atom_site_fract_z
_atom_site_U_iso_or_equiv
_atom_site_thermal_displace_type
_atom_site_occupancy
_atom_site_calc_flag
_atom_site_refinement_flags
_atom_site_disorder_group
Re1 Re 0.97936(3) 0.29891(3) 0.02581(3) 0.01859(12) Uani 1 d . .
O1 O 0.9394(6) 0.1631(5) -0.0443(6) 0.023(2) Uani 1 d . .
O2 O 1.0704(5) 0.4275(5) 0.1059(5) 0.019(2) Uani 1 d . .
O3 O 0.8624(6) 0.3169(5) -0.0028(6) 0.027(2) Uani 1 d . .
O4 O 1.1361(5) 0.2724(5) 0.0689(6) 0.025(2) Uani 1 d . .
N1 N 1.0401(6) 0.3435(6) -0.1145(7) 0.020(2) Uani 1 d . .
N2 N 0.9674(6) 0.2470(7) 0.1821(7) 0.024(2) Uani 1 d . .
C1 C 0.9342(8) 0.1311(7) -0.1551(8) 0.019(2) Uani 1 d . .
C2 C 0.8891(8) 0.0318(8) -0.1857(9) 0.027(3) Uani 1 d . .
H2 H 0.8663(8) -0.0082(8) -0.1290(9) 0.032 Uiso 1 calc R .
C3 C 0.8770(9) -0.0092(8) -0.2970(10) 0.032(3) Uani 1 d . .
H3 H 0.8422(9) -0.0764(8) -0.3174(10) 0.038 Uiso 1 calc R .
C4 C 0.9160(9) 0.0483(8) -0.3808(9) 0.030(3) Uani 1 d . .
H4 H 0.9103(9) 0.0199(8) -0.4567(9) 0.036 Uiso 1 calc R .
C5 C 0.9621(8) 0.1460(8) -0.3513(9) 0.025(2) Uani 1 d . .
H5 H 0.9877(8) 0.1849(8) -0.4081(9) 0.031 Uiso 1 calc R .
C6 C 0.9725(8) 0.1898(8) -0.2404(9) 0.023(2) Uani 1 d . .
C7 C 1.0261(8) 0.2904(7) -0.2105(8) 0.018(2) Uani 1 d . .
O5 O 1.0695(5) 0.3380(5) -0.2942(6) 0.022(2) Uani 1 d . .
C8 C 1.1209(8) 0.4403(7) -0.2480(8) 0.023(2) Uani 1 d . .
H8A H 1.0862(8) 0.4811(7) -0.2904(8) 0.028 Uiso 1 calc R .
H8B H 1.1966(8) 0.4622(7) -0.2526(8) 0.028 Uiso 1 calc R .
C9 C 1.1068(8) 0.4435(7) -0.1229(8) 0.021(2) Uani 1 d . .
H9A H 1.1758(8) 0.4614(7) -0.0694(8) 0.025 Uiso 1 calc R .
H9B H 1.0710(8) 0.4901(7) -0.1054(8) 0.025 Uiso 1 calc R .
C10 C 1.0871(8) 0.4608(8) 0.2172(8) 0.022(2) Uani 1 d . .
C11 C 1.1375(8) 0.5600(8) 0.2460(9) 0.025(2) Uani 1 d . .
H11 H 1.1624(8) 0.5983(8) 0.1886(9) 0.029 Uiso 1 calc R .
C12 C 1.1515(8) 0.6036(9) 0.3588(9) 0.026(3) Uani 1 d . .
H12 H 1.1806(8) 0.6716(9) 0.3762(9) 0.032 Uiso 1 calc R .
C13 C 1.1220(8) 0.5456(9) 0.4470(9) 0.030(3) Uani 1 d . .
H13 H 1.1357(8) 0.5739(9) 0.5246(9) 0.036 Uiso 1 calc R .
C14 C 1.0742(9) 0.4497(8) 0.4190(9) 0.028(3) Uani 1 d . .
H14 H 1.0531(9) 0.4118(8) 0.4781(9) 0.034 Uiso 1 calc R .
C15 C 1.0539(8) 0.4027(8) 0.3051(8) 0.019(2) Uani 1 d . .
C16 C 1.0011(8) 0.3022(8) 0.2838(8) 0.021(2) Uani 1 d . .
O6 O 0.9825(6) 0.2520(5) 0.3713(6) 0.025(2) Uani 1 d . .
C17 C 0.9273(9) 0.1509(8) 0.3294(9) 0.029(3) Uani 1 d . .
H17A H 0.8553(9) 0.1299(8) 0.3466(9) 0.035 Uiso 1 calc R .
H17B H 0.9664(9) 0.1101(8) 0.3647(9) 0.035 Uiso 1 calc R .
C18 C 0.9231(10) 0.1449(8) 0.1983(9) 0.032(3) Uani 1 d . .
H18A H 0.9665(10) 0.1074(8) 0.1742(9) 0.038 Uiso 1 calc R .
H18B H 0.8496(10) 0.1157(8) 0.1548(9) 0.038 Uiso 1 calc R .
Re2 Re 0.65709(3) 0.28373(3) 0.24636(3) 0.01858(12) Uani 1 d . .
O7 O 0.6224(5) 0.3971(5) 0.1953(6) 0.022(2) Uani 1 d . .
O8 O 0.6460(6) 0.1525(5) 0.2864(6) 0.026(2) Uani 1 d . .
O9 O 0.7896(5) 0.3305(6) 0.2717(6) 0.027(2) Uani 1 d . .
O10 O 0.4805(5) 0.2166(5) 0.2170(6) 0.026(2) Uani 1 d . .
N3 N 0.6239(6) 0.2243(6) 0.0775(7) 0.019(2) Uani 1 d . .
N4 N 0.6282(6) 0.3218(6) 0.4037(7) 0.019(2) Uani 1 d . .
C19 C 0.6229(7) 0.4279(8) 0.0900(8) 0.020(2) Uani 1 d . .
C20 C 0.6269(8) 0.5242(8) 0.0856(8) 0.022(2) Uani 1 d . .
H20 H 0.6275(8) 0.5630(8) 0.1529(8) 0.026 Uiso 1 calc R .
C21 C 0.6298(9) 0.5614(8) -0.0190(10) 0.031(3) Uani 1 d . .
H21 H 0.6303(9) 0.6257(8) -0.0223(10) 0.037 Uiso 1 calc R .
C22 C 0.6321(8) 0.5079(8) -0.1192(9) 0.025(2) Uani 1 d . .
H22 H 0.6374(8) 0.5356(8) -0.1890(9) 0.030 Uiso 1 calc R .
C23 C 0.6265(8) 0.4141(9) -0.1136(9) 0.028(3) Uani 1 d . .
H23 H 0.6255(8) 0.3757(9) -0.1814(9) 0.034 Uiso 1 calc R .
C24 C 0.6222(8) 0.3726(8) -0.0089(9) 0.023(2) Uani 1 d . .
C25 C 0.6170(8) 0.2723(7) -0.0119(9) 0.020(2) Uani 1 d . .
O11 O 0.6034(7) 0.2211(6) -0.1118(6) 0.035(2) Uani 1 d . .
C26 C 0.6061(12) 0.1255(9) -0.0902(10) 0.041(3) Uani 1 d . .
H26A H 0.6729(12) 0.1173(9) -0.1034(10) 0.050 Uiso 1 calc R .
H26B H 0.5460(12) 0.0744(9) -0.1399(10) 0.050 Uiso 1 calc R .
C27 C 0.5979(11) 0.1236(8) 0.0353(9) 0.034(3) Uani 1 d . .
H27A H 0.5255(11) 0.0859(8) 0.0436(9) 0.041 Uiso 1 calc R .
H27B H 0.6486(11) 0.0958(8) 0.0768(9) 0.041 Uiso 1 calc R .
C28 C 0.6395(8) 0.1201(8) 0.3903(9) 0.023(2) Uani 1 d . .
C29 C 0.6473(9) 0.0301(9) 0.3999(10) 0.034(3) Uani 1 d . .
H29 H 0.6558(9) -0.0048(9) 0.3342(10) 0.041 Uiso 1 calc R .
C30 C 0.6433(9) -0.0118(8) 0.5002(11) 0.035(3) Uani 1 d . .
H30 H 0.6481(9) -0.0745(8) 0.5034(11) 0.043 Uiso 1 calc R .
C31 C 0.6319(9) 0.0408(9) 0.5980(10) 0.036(3) Uani 1 d . .
H31 H 0.6309(9) 0.0146(9) 0.6690(10) 0.043 Uiso 1 calc R .
C32 C 0.6224(9) 0.1289(8) 0.5899(9) 0.027(3) Uani 1 d . .
H32 H 0.6140(9) 0.1635(8) 0.6560(9) 0.033 Uiso 1 calc R .
C33 C 0.6245(8) 0.1711(8) 0.4868(9) 0.022(2) Uani 1 d . .
C34 C 0.6165(8) 0.2670(8) 0.4864(9) 0.024(2) Uani 1 d . .
O12 O 0.5931(6) 0.3032(5) 0.5792(6) 0.025(2) Uani 1 d . .
C35 C 0.5962(9) 0.4018(8) 0.5647(9) 0.024(2) Uani 1 d . .
H35A H 0.6557(9) 0.4492(8) 0.6198(9) 0.029 Uiso 1 calc R .
H35B H 0.5294(9) 0.4113(8) 0.5757(9) 0.029 Uiso 1 calc R .
C36 C 0.6119(9) 0.4114(8) 0.4390(9) 0.024(2) Uani 1 d . .
H36A H 0.5486(9) 0.4176(8) 0.3900(9) 0.029 Uiso 1 calc R .
H36B H 0.6741(9) 0.4678(8) 0.4355(9) 0.029 Uiso 1 calc R .
S1 S 0.6979(2) 0.7076(2) 0.6207(2) 0.0221(6) Uani 1 d . .
O13 O 0.7982(6) 0.7401(6) 0.7026(6) 0.032(2) Uani 1 d . .
O14 O 0.6367(6) 0.7716(6) 0.6237(6) 0.029(2) Uani 1 d . .
O15 O 0.6408(6) 0.6073(6) 0.6143(7) 0.034(2) Uani 1 d . .
C37 C 0.7391(8) 0.7197(8) 0.4824(9) 0.026(2) Uani 1 d . .
F1 F 0.6531(5) 0.6974(6) 0.3977(5) 0.046(2) Uani 1 d . .
F2 F 0.7923(6) 0.6629(5) 0.4602(6) 0.042(2) Uani 1 d . .
F3 F 0.7962(5) 0.8098(5) 0.4759(6) 0.043(2) Uani 1 d . .
S2 S 0.2774(2) 0.1258(2) 0.9496(2) 0.0259(6) Uani 1 d . .
O16 O 0.1755(6) 0.1189(5) 0.9768(6) 0.031(2) Uani 1 d . .
O17 O 0.3001(7) 0.0382(6) 0.9429(8) 0.042(2) Uani 1 d . .
O18 O 0.3633(7) 0.2084(6) 1.0123(7) 0.041(2) Uani 1 d . .
C38 C 0.2641(9) 0.1559(9) 0.8037(10) 0.033(3) Uani 1 d . .
F4 F 0.2393(5) 0.2361(5) 0.7960(6) 0.040(2) Uani 1 d . .
F5 F 0.3560(6) 0.1700(6) 0.7671(6) 0.049(2) Uani 1 d . .
F6 F 0.1917(6) 0.0847(6) 0.7320(6) 0.052(2) Uani 1 d . .

loop_
_atom_type_symbol
_atom_type_description
_atom_type_scat_dispersion_real
_atom_type_scat_dispersion_imag
_atom_type_scat_source
Re Re -1.0185 7.2310 'International Tables Vol C Tables 4.2.6.8 and 6.1.1.4'
O O 0.0106 0.0060 'International Tables Vol C Tables 4.2.6.8 and 6.1.1.4'
N N 0.0061 0.0033 'International Tables Vol C Tables 4.2.6.8 and 6.1.1.4'
C C 0.0033 0.0016 'International Tables Vol C Tables 4.2.6.8 and 6.1.1.4'
S S 0.1246 0.1234 'International Tables Vol C Tables 4.2.6.8 and 6.1.1.4'
F F 0.0171 0.0103 'International Tables Vol C Tables 4.2.6.8 and 6.1.1.4'
H H 0.0000 0.0000 'International Tables Vol C Tables 4.2.6.8 and 6.1.1.4'

loop_
_geom_angle_atom_site_label_1
_geom_angle_atom_site_label_2
_geom_angle_atom_site_label_3
_geom_angle
_geom_angle_site_symmetry_1
_geom_angle_site_symmetry_3
_geom_angle_publ_flag
O3 Re1 O2 100.4(3) . . ?
O3 Re1 O1 100.7(3) . . ?
O2 Re1 O1 158.9(3) . . ?
O3 Re1 N1 101.1(3) . . ?
O2 Re1 N1 85.6(3) . . ?
O1 Re1 N1 89.4(3) . . ?
O3 Re1 N2 98.6(3) . . ?
O2 Re1 N2 90.3(3) . . ?
O1 Re1 N2 87.4(3) . . ?
N1 Re1 N2 160.2(3) . . ?
O3 Re1 O4 178.3(3) . . ?
O2 Re1 O4 79.9(3) . . ?
O1 Re1 O4 79.0(3) . . ?
N1 Re1 O4 80.5(3) . . ?
N2 Re1 O4 79.7(3) . . ?
C1 O1 Re1 127.4(6) . . ?
C10 O2 Re1 128.4(6) . . ?
C7 N1 C9 109.2(8) . . ?
C7 N1 Re1 125.8(7) . . ?
C9 N1 Re1 125.0(6) . . ?
C16 N2 C18 110.4(8) . . ?
C16 N2 Re1 124.2(7) . . ?
C18 N2 Re1 125.4(7) . . ?
O1 C1 C2 115.8(9) . . ?
O1 C1 C6 125.6(9) . . ?
C2 C1 C6 118.6(9) . . ?
C3 C2 C1 121.1(10) . . ?
C2 C3 C4 120.3(11) . . ?
C5 C4 C3 119.2(10) . . ?
C4 C5 C6 121.7(10) . . ?
C5 C6 C7 120.5(9) . . ?
C5 C6 C1 119.0(10) . . ?
C7 C6 C1 120.4(9) . . ?
N1 C7 O5 114.9(9) . . ?
N1 C7 C6 129.2(9) . . ?
O5 C7 C6 115.9(9) . . ?
C7 O5 C8 108.1(7) . . ?
O5 C8 C9 103.7(7) . . ?
N1 C9 C8 103.8(8) . . ?
O2 C10 C11 116.0(9) . . ?
O2 C10 C15 124.5(10) . . ?
C11 C10 C15 119.4(9) . . ?
C10 C11 C12 120.7(10) . . ?
C11 C12 C13 119.8(11) . . ?
C14 C13 C12 119.1(10) . . ?
C13 C14 C15 123.1(10) . . ?
C16 C15 C14 118.9(9) . . ?
C16 C15 C10 123.4(9) . . ?
C14 C15 C10 117.7(10) . . ?
O6 C16 N2 112.6(9) . . ?
O6 C16 C15 119.7(9) . . ?
N2 C16 C15 127.6(9) . . ?
C16 O6 C17 110.3(8) . . ?
O6 C17 C18 104.2(8) . . ?
N2 C18 C17 102.1(9) . . ?
O9 Re2 O7 99.2(3) . . ?
O9 Re2 O8 97.7(3) . . ?
O7 Re2 O8 163.1(3) . . ?
O9 Re2 N4 100.4(3) . . ?
O7 Re2 N4 87.0(3) . . ?
O8 Re2 N4 90.9(3) . . ?
O9 Re2 N3 101.8(3) . . ?
O7 Re2 N3 89.3(3) . . ?
O8 Re2 N3 86.4(3) . . ?
N4 Re2 N3 157.9(3) . . ?
O9 Re2 O10 177.7(3) . . ?
O7 Re2 O10 82.9(3) . . ?
O8 Re2 O10 80.2(3) . . ?
N4 Re2 O10 78.9(3) . . ?
N3 Re2 O10 79.0(3) . . ?
C19 O7 Re2 127.5(6) . . ?
C28 O8 Re2 127.8(7) . . ?
C25 N3 C27 108.3(8) . . ?
C25 N3 Re2 124.7(7) . . ?
C27 N3 Re2 126.8(7) . . ?
C34 N4 C36 109.3(8) . . ?
C34 N4 Re2 125.1(7) . . ?
C36 N4 Re2 125.6(6) . . ?
O7 C19 C24 124.6(10) . . ?
O7 C19 C20 115.7(9) . . ?
C24 C19 C20 119.7(9) . . ?
C21 C20 C19 118.9(10) . . ?
C20 C21 C22 122.4(10) . . ?
C23 C22 C21 117.7(10) . . ?
C22 C23 C24 121.7(11) . . ?
C19 C24 C23 119.5(10) . . ?
C19 C24 C25 123.1(9) . . ?
C23 C24 C25 117.5(10) . . ?
O11 C25 N3 114.1(9) . . ?
O11 C25 C24 119.3(9) . . ?
N3 C25 C24 126.5(9) . . ?
C25 O11 C26 108.2(8) . . ?
O11 C26 C27 103.0(9) . . ?
N3 C27 C26 103.3(9) . . ?
O8 C28 C29 116.5(10) . . ?
O8 C28 C33 124.9(10) . . ?
C29 C28 C33 118.5(10) . . ?
C28 C29 C30 123.2(12) . . ?
C29 C30 C31 118.2(11) . . ?
C32 C31 C30 119.6(10) . . ?
C31 C32 C33 122.2(11) . . ?
C28 C33 C32 118.3(10) . . ?
C28 C33 C34 123.0(9) . . ?
C32 C33 C34 118.6(10) . . ?
N4 C34 O12 115.6(10) . . ?
N4 C34 C33 127.6(10) . . ?
O12 C34 C33 116.8(9) . . ?
C34 O12 C35 108.1(8) . . ?
O12 C35 C36 103.5(8) . . ?
N4 C36 C35 103.0(8) . . ?
O15 S1 O14 116.2(5) . . ?
O15 S1 O13 114.1(5) . . ?
O14 S1 O13 114.2(5) . . ?
O15 S1 C37 103.9(5) . . ?
O14 S1 C37 103.2(5) . . ?
O13 S1 C37 102.9(5) . . ?
F2 C37 F3 109.1(9) . . ?
F2 C37 F1 107.6(9) . . ?
F3 C37 F1 106.2(9) . . ?
F2 C37 S1 112.9(7) . . ?
F3 C37 S1 111.3(8) . . ?
F1 C37 S1 109.4(7) . . ?
O17 S2 O16 115.6(5) . . ?
O17 S2 O18 114.9(5) . . ?
O16 S2 O18 113.8(5) . . ?
O17 S2 C38 105.0(6) . . ?
O16 S2 C38 102.5(5) . . ?
O18 S2 C38 102.9(5) . . ?
F6 C38 F4 109.1(10) . . ?
F6 C38 F5 106.8(9) . . ?
F4 C38 F5 107.9(10) . . ?
F6 C38 S2 111.2(8) . . ?
F4 C38 S2 111.7(8) . . ?
F5 C38 S2 110.0(8) . . ?

loop_
_geom_bond_atom_site_label_1
_geom_bond_atom_site_label_2
_geom_bond_distance
_geom_bond_site_symmetry_2
_geom_bond_publ_flag
Re1 O3 1.679(7) . ?
Re1 O2 1.983(7) . ?
Re1 O1 1.987(7) . ?
Re1 N1 2.035(8) . ?
Re1 N2 2.064(8) . ?
Re1 O4 2.272(7) . ?
O1 C1 1.352(12) . ?
O2 C10 1.336(12) . ?
N1 C7 1.292(13) . ?
N1 C9 1.487(13) . ?
N2 C16 1.336(13) . ?
N2 C18 1.473(13) . ?
C1 C2 1.394(14) . ?
C1 C6 1.431(14) . ?
C2 C3 1.38(2) . ?
C3 C4 1.409(15) . ?
C4 C5 1.373(15) . ?
C5 C6 1.394(15) . ?
C6 C7 1.423(14) . ?
C7 O5 1.359(11) . ?
O5 C8 1.473(12) . ?
C8 C9 1.528(13) . ?
C10 C11 1.40(2) . ?
C10 C15 1.433(14) . ?
C11 C12 1.404(14) . ?
C12 C13 1.42(2) . ?
C13 C14 1.35(2) . ?
C14 C15 1.421(14) . ?
C15 C16 1.414(15) . ?
C16 O6 1.325(11) . ?
O6 C17 1.453(13) . ?
C17 C18 1.544(14) . ?
Re2 O9 1.681(7) . ?
Re2 O7 1.981(7) . ?
Re2 O8 1.989(7) . ?
Re2 N4 2.051(8) . ?
Re2 N3 2.054(8) . ?
Re2 O10 2.247(7) . ?
O7 C19 1.358(12) . ?
O8 C28 1.357(12) . ?
N3 C25 1.320(13) . ?
N3 C27 1.448(13) . ?
N4 C34 1.309(13) . ?
N4 C36 1.455(13) . ?
C19 C24 1.383(15) . ?
C19 C20 1.409(15) . ?
C20 C21 1.391(14) . ?
C21 C22 1.40(2) . ?
C22 C23 1.368(15) . ?
C23 C24 1.422(14) . ?
C24 C25 1.457(14) . ?
C25 O11 1.318(12) . ?
O11 C26 1.461(14) . ?
C26 C27 1.514(15) . ?
C28 C29 1.38(2) . ?
C28 C33 1.408(15) . ?
C29 C30 1.38(2) . ?
C30 C31 1.41(2) . ?
C31 C32 1.35(2) . ?
C32 C33 1.409(14) . ?
C33 C34 1.453(15) . ?
C34 O12 1.321(12) . ?
O12 C35 1.464(12) . ?
C35 C36 1.551(13) . ?
S1 O15 1.428(8) . ?
S1 O14 1.446(8) . ?
S1 O13 1.459(8) . ?
S1 C37 1.822(10) . ?
C37 F2 1.309(13) . ?
C37 F3 1.325(12) . ?
C37 F1 1.348(12) . ?
S2 O17 1.420(9) . ?
S2 O16 1.448(8) . ?
S2 O18 1.450(8) . ?
S2 C38 1.811(12) . ?
C38 F6 1.324(14) . ?
C38 F4 1.334(13) . ?
C38 F5 1.348(13) . ?
